data_2010218
loop_
_publ_author_name
'Howard, Judith A.K.'
'Batsanov, Andrei S.'
'Bryce, Martin R.'
'Chesney, Antony'

_publ_section_title
;
 A novel modification of
 <i>trans</i>-<i>p</i>,<i>p</i>'-dibromoazobenzene
;
_journal_issue 11
_journal_name_full 'Acta Crystallographica Section C'
_journal_page_first 1818
_journal_page_last 1819
_journal_paper_doi 10.1107/S0108270194004579
_journal_volume 50
_journal_year 1994
_chemical_formula_structural ' Br-C6H4-N=N-C6H4-Br'
_chemical_formula_sum 'C12 H8 Br2 N2'
_chemical_formula_weight 340.02
_chemical_name_systematic
;
 trans-p,p-dibromoazobenzene
;
_space_group_IT_number 14
_symmetry_cell_setting monoclinic
_symmetry_space_group_name_Hall '-P 2ybc'
_symmetry_space_group_name_H-M 'P 1 21/c 1'
_audit_creation_method SHELXL
_cell_angle_alpha 90.00
_cell_angle_beta 92.09(2)
_cell_angle_gamma 90.00
_cell_formula_units_Z 2
_cell_length_a 10.1046(14)
_cell_length_b 4.7565(11)
_cell_length_c 11.677(3)
_cell_measurement_reflns_used 24
_cell_measurement_temperature 150(2)
_cell_measurement_theta_max 15.0
_cell_measurement_theta_min 13.5
_cell_volume 560.9(2)
_computing_cell_refinement 'MSC/AFC Diffractometer Control Software'
_computing_data_collection
;MSC/AFC Diffractometer Control Software (Molecular Structure Corporation,
 1988)
;
_computing_data_reduction 'TEXSAN(Molecular Structure Corporation, 1989)'
_computing_molecular_graphics 'SHELXTL-Plus (Sheldrick, 1989)'
_computing_publication_material SHELXL-93
_computing_structure_refinement 'SHELXL93 (Sheldrick, 1993)'
_computing_structure_solution 'SHELXS86 (Sheldrick, 1990)'
_diffrn_ambient_temperature 150(2)
_diffrn_measurement_device 'Rigaku AFC-6S 4-circle diffractometer'
_diffrn_measurement_method '2\q/\w scans'
_diffrn_radiation_monochromator graphite
_diffrn_radiation_source 'fine-focus sealed tube'
_diffrn_radiation_type MoK\a
_diffrn_radiation_wavelength 0.71073
_diffrn_reflns_av_R_equivalents 0.0319
_diffrn_reflns_av_sigmaI/netI 0.0478
_diffrn_reflns_limit_h_max 12
_diffrn_reflns_limit_h_min 0
_diffrn_reflns_limit_k_max 6
_diffrn_reflns_limit_k_min 0
_diffrn_reflns_limit_l_max 14
_diffrn_reflns_limit_l_min -14
_diffrn_reflns_number 1085
_diffrn_reflns_theta_max 27.22
_diffrn_reflns_theta_min 3.49
_diffrn_standards_decay_% 0
_diffrn_standards_interval_count 150
_diffrn_standards_number 3
_exptl_absorpt_coefficient_mu 7.179
_exptl_absorpt_correction_T_max 1.0000
_exptl_absorpt_correction_T_min 0.4954
_exptl_absorpt_correction_type empirical
_exptl_crystal_colour brown
_exptl_crystal_density_diffrn 2.013
_exptl_crystal_description pinakoid
_exptl_crystal_F_000 328
_exptl_crystal_size_max 0.37
_exptl_crystal_size_mid 0.25
_exptl_crystal_size_min 0.15
_refine_diff_density_max 0.789
_refine_diff_density_min -0.504
_refine_ls_extinction_method none
_refine_ls_goodness_of_fit_all 1.065
_refine_ls_goodness_of_fit_obs 1.111
_refine_ls_hydrogen_treatment refxyz
_refine_ls_matrix_type full
_refine_ls_number_parameters 85
_refine_ls_number_reflns 1013
_refine_ls_number_restraints 0
_refine_ls_restrained_S_all 1.092
_refine_ls_restrained_S_obs 1.111
_refine_ls_R_factor_all 0.0525
_refine_ls_R_factor_obs 0.0288
_refine_ls_shift/esd_max -0.004
_refine_ls_shift/esd_mean 0.000
_refine_ls_structure_factor_coef Fsqd
_refine_ls_weighting_details 'w=1/[\s^2^(F~o~^2^)+(0.0295P)^2^+0.5761P] where P=(F~o~^2^+2F~c~^2^)/3'
_refine_ls_weighting_scheme calc
_refine_ls_wR_factor_all 0.0721
_refine_ls_wR_factor_obs 0.0641
_reflns_number_observed 791
_reflns_number_total 1015
_reflns_observed_criterion >2\s(I)
_cod_data_source_file na1099.cif
_cod_data_source_block 1b
_cod_depositor_comments
;
The following automatic conversions were performed:
'_symmetry_cell_setting' value 'Monoclinic' changed to 'monoclinic'
according to '/home/saulius/struct/CIF-dictionaries/cif_core.dic'
dictionary named 'cif_core.dic' version 2.4.1 from 2010-06-29.

Automatic conversion script
Id: cif_fix_enum 1527 2010-12-29 10:47:43Z saulius 

The following automatic conversions were performed:

'_symmetry_cell_setting' value 'Monoclinic' changed to 'monoclinic'
according to /home/saulius/struct/CIF-dictionaries/cif_core.dic
dictionary named 'cif_core.dic' version 2.4.1 from 2010-06-29.

Automatic conversion script
Id: cif_fix_values 1715 2011-07-08 13:25:40Z adriana 

The following automatic conversions were performed:

'_refine_ls_weighting_scheme' value 'calc
w=1/[\s^2^(F~o~^2^)+(0.0295P)^2^+0.5761P] where
P=(F~o~^2^+2F~c~^2^)/3' was changed to 'calc'. New tag
'_refine_ls_weighting_details' was created. The value of the new tag
was set to 'w=1/[\s^2^(F~o~^2^)+(0.0295P)^2^+0.5761P] where
P=(F~o~^2^+2F~c~^2^)/3'.

Automatic conversion script
Id: cif_fix_values 3143 2015-03-26 13:38:13Z robertas 
;
_cod_original_sg_symbol_H-M 'P 21/c'
_cod_database_code 2010218

loop_
_symmetry_equiv_pos_as_xyz
'x, y, z'
'-x, y+1/2, -z+1/2'
'-x, -y, -z'
'x, -y-1/2, z-1/2'

loop_
_atom_site_aniso_label
_atom_site_aniso_U_11
_atom_site_aniso_U_22
_atom_site_aniso_U_33
_atom_site_aniso_U_12
_atom_site_aniso_U_13
_atom_site_aniso_U_23
Br 0.0188(3) 0.0175(2) 0.0200(2) -0.0022(2) 0.0027(2) 0.0006(2)
N 0.017(2) 0.018(2) 0.026(2) 0.000(2) -0.002(2) -0.006(2)
C1 0.019(3) 0.014(2) 0.030(2) -0.001(2) 0.007(2) -0.001(2)
C2 0.014(2) 0.019(3) 0.024(2) 0.002(2) -0.001(2) -0.003(2)
C3 0.015(2) 0.022(2) 0.018(2) 0.003(2) 0.000(2) -0.001(2)
C4 0.015(2) 0.011(2) 0.017(2) 0.000(2) 0.002(2) -0.003(2)
C5 0.021(2) 0.020(2) 0.020(2) -0.004(2) 0.000(2) 0.000(2)
C6 0.027(3) 0.024(3) 0.018(2) 0.004(2) 0.003(2) 0.003(2)

loop_
_atom_site_label
_atom_site_fract_x
_atom_site_fract_y
_atom_site_fract_z
_atom_site_U_iso_or_equiv
_atom_site_thermal_displace_type
_atom_site_calc_flag
_atom_site_refinement_flags
_atom_site_occupancy
_atom_site_disorder_group
_atom_site_type_symbol
Br 0.08500(5) 0.08195(10) 0.16769(4) 0.0187(2) Uani d . 1 . Br
N 0.4564(4) 0.9505(9) -0.0340(3) 0.0207(9) Uani d . 1 . N
C1 0.3758(5) 0.7412(10) 0.0222(4) 0.0210(10) Uani d . 1 . C
C2 0.3912(5) 0.6513(10) 0.1354(4) 0.0190(11) Uani d . 1 . C
H2 0.463(5) 0.724(11) 0.184(4) 0.023 Uiso d . 1 . H
C3 0.3063(5) 0.4517(11) 0.1781(4) 0.0179(10) Uani d . 1 . C
H3 0.319(5) 0.394(10) 0.250(4) 0.022 Uiso d . 1 . H
C4 0.2051(4) 0.3465(9) 0.1069(4) 0.0142(10) Uani d . 1 . C
C5 0.1879(5) 0.4312(11) -0.0059(4) 0.0202(10) Uani d . 1 . C
H5 0.115(5) 0.358(10) -0.053(4) 0.024 Uiso d . 1 . H
C6 0.2744(5) 0.6288(11) -0.0481(4) 0.0231(11) Uani d . 1 . C
H6 0.268(5) 0.703(11) -0.127(4) 0.028 Uiso d . 1 . H

loop_
_atom_type_symbol
_atom_type_description
_atom_type_scat_dispersion_real
_atom_type_scat_dispersion_imag
_atom_type_scat_source
C C 0.0033 0.0016 'International Tables Vol C Tables 4.2.6.8 and 6.1.1.4'
H H 0.0000 0.0000 'International Tables Vol C Tables 4.2.6.8 and 6.1.1.4'
N N 0.0061 0.0033 'International Tables Vol C Tables 4.2.6.8 and 6.1.1.4'
Br Br -0.2901 2.4595 'International Tables Vol C Tables 4.2.6.8 and 6.1.1.4'

loop_
_geom_angle_atom_site_label_1
_geom_angle_atom_site_label_2
_geom_angle_atom_site_label_3
_geom_angle_site_symmetry_1
_geom_angle
_geom_angle_publ_flag
N N C1 3_675 111.2(5) yes
C2 C1 C6 . 119.6(5) yes
C2 C1 N . 126.3(4) yes
C6 C1 N . 114.0(4) yes
C3 C2 C1 . 120.2(5) yes
C3 C2 H2 . 120.(3) ?
C1 C2 H2 . 120.(3) ?
C2 C3 C4 . 118.9(4) yes
C2 C3 H3 . 119.(3) ?
C4 C3 H3 . 122.(3) ?
C5 C4 C3 . 122.0(4) yes
C5 C4 Br . 119.2(3) yes
C3 C4 Br . 118.8(3) yes
C4 C5 C6 . 118.5(4) yes
C4 C5 H5 . 120.(3) ?
C6 C5 H5 . 121.(3) ?
C5 C6 C1 . 120.7(4) yes
C5 C6 H6 . 124.(3) ?
C1 C6 H6 . 116.(3) ?

loop_
_geom_bond_atom_site_label_1
_geom_bond_atom_site_label_2
_geom_bond_site_symmetry_2
_geom_bond_distance
_geom_bond_publ_flag
Br C4 . 1.903(4) yes
N N 3_675 1.256(7) yes
N C1 . 1.457(6) yes
C1 C2 . 1.393(6) yes
C1 C6 . 1.395(7) yes
C2 C3 . 1.385(6) yes
C2 H2 . 0.97(5) ?
C3 C4 . 1.388(6) yes
C3 H3 . 0.89(5) ?
C4 C5 . 1.383(6) yes
C5 C6 . 1.387(7) yes
C5 H5 . 0.97(5) ?
C6 H6 . 0.98(5) ?

loop_
_geom_torsion_atom_site_label_1
_geom_torsion_atom_site_label_2
_geom_torsion_atom_site_label_3
_geom_torsion_atom_site_label_4
_geom_torsion_site_symmetry_4
_geom_torsion
C2 C1 N N 3_675 -1.3(7)
